data_4501466
loop_
_publ_author_name
'Zhang, Liping'
'Hao, Xiang'
'Sun, Wen-Hua'
'Redshaw, Carl'

_publ_section_title
;
 Synthesis, Characterization, and Ethylene Polymerization Behavior of
 8-(Nitroarylamino)-5,6,7-trihydroquinolylnickel Dichlorides: Influence of
 the Nitro Group and Impurities on Catalytic Activity
;
_journal_issue 10
_journal_name_full 'ACS Catalysis'
_journal_page_first 1213
_journal_paper_doi 10.1021/cs200308b
_journal_volume 1
_journal_year 2011
_chemical_formula_sum 'C21 H25 Cl2 N3 Ni O2'
_chemical_formula_weight 481.05
_chemical_name_systematic
; 
 ? 
;
_space_group_IT_number 14
_symmetry_cell_setting monoclinic
_symmetry_space_group_name_Hall '-P 2yn'
_symmetry_space_group_name_H-M 'P 1 21/n 1'
_atom_sites_solution_hydrogens geom
_atom_sites_solution_primary direct
_atom_sites_solution_secondary difmap
_audit_creation_method SHELXL-97
_cell_angle_alpha 90.00
_cell_angle_beta 116.45(3)
_cell_angle_gamma 90.00
_cell_formula_units_Z 4
_cell_length_a 9.1206(18)
_cell_length_b 28.489(6)
_cell_length_c 9.4194(19)
_cell_measurement_reflns_used 5656
_cell_measurement_temperature 173(2)
_cell_measurement_theta_max 26.3732
_cell_measurement_theta_min 1.4296
_cell_volume 2191.3(10)
_computing_cell_refinement 'CrystalClear (Rigaku Inc., 2007)'
_computing_data_collection 'CrystalClear (Rigaku Inc., 2007)'
_computing_data_reduction 'CrystalClear (Rigaku Inc., 2007)'
_computing_molecular_graphics 'XP in Siemens SHELXTL (Sheldrick, 1994)'
_computing_publication_material 'SHELX97 (Sheldrick, 1997)'
_computing_structure_refinement 'SHELXL-97 (Sheldrick, 1997)'
_computing_structure_solution 'SHELXS-97 (Sheldrick, 1990)'
_diffrn_ambient_temperature 173(2)
_diffrn_measured_fraction_theta_full 0.985
_diffrn_measured_fraction_theta_max 0.985
_diffrn_measurement_device_type 'MM007-HF CCD(Saturn 724+)'
_diffrn_measurement_method '\w scans at fixed \c = 45\%'
_diffrn_radiation_monochromator graphite
_diffrn_radiation_source 'fine-focus sealed tube'
_diffrn_radiation_type MoK\a
_diffrn_radiation_wavelength 0.71073
_diffrn_reflns_av_R_equivalents 0.0529
_diffrn_reflns_av_sigmaI/netI 0.0464
_diffrn_reflns_limit_h_max 11
_diffrn_reflns_limit_h_min -7
_diffrn_reflns_limit_k_max 35
_diffrn_reflns_limit_k_min -35
_diffrn_reflns_limit_l_max 11
_diffrn_reflns_limit_l_min -11
_diffrn_reflns_number 15408
_diffrn_reflns_theta_full 26.35
_diffrn_reflns_theta_max 26.35
_diffrn_reflns_theta_min 2.59
_diffrn_standards_decay_% none
_diffrn_standards_interval_count none
_diffrn_standards_interval_time none
_diffrn_standards_number none
_exptl_absorpt_coefficient_mu 1.151
_exptl_absorpt_correction_T_max 0.8648
_exptl_absorpt_correction_T_min 0.7617
_exptl_absorpt_correction_type numerical
_exptl_crystal_colour yellow
_exptl_crystal_density_diffrn 1.458
_exptl_crystal_density_method 'not measured'
_exptl_crystal_description block
_exptl_crystal_F_000 1000
_exptl_crystal_size_max 0.25
_exptl_crystal_size_mid 0.15
_exptl_crystal_size_min 0.13
_refine_diff_density_max 0.347
_refine_diff_density_min -0.301
_refine_diff_density_rms 0.071
_refine_ls_extinction_method none
_refine_ls_goodness_of_fit_ref 1.168
_refine_ls_hydrogen_treatment constr
_refine_ls_matrix_type full
_refine_ls_number_parameters 272
_refine_ls_number_reflns 4407
_refine_ls_number_restraints 7
_refine_ls_restrained_S_all 1.167
_refine_ls_R_factor_all 0.0610
_refine_ls_R_factor_gt 0.0540
_refine_ls_shift/su_max 0.001
_refine_ls_shift/su_mean 0.000
_refine_ls_structure_factor_coef Fsqd
_refine_ls_weighting_details 'calc w=1/[\s^2^(Fo^2^)+(0.0267P)^2^+3.0113P] where P=(Fo^2^+2Fc^2^)/3'
_refine_ls_weighting_scheme calc
_refine_ls_wR_factor_gt 0.1043
_refine_ls_wR_factor_ref 0.1081
_reflns_number_gt 4049
_reflns_number_total 4407
_reflns_threshold_expression >2sigma(I)
_cod_data_source_file cs200308b_si_001.cif
_cod_data_source_block Ni2
_cod_depositor_comments
;
The following automatic conversions were performed:

'_symmetry_cell_setting' value 'Monoclinic' changed to 'monoclinic'
according to /home/saulius/struct/CIF-dictionaries/cif_core.dic
dictionary named 'cif_core.dic' version 2.4.1 from
2010-06-29.

'_exptl_absorpt_correction_type' value 'Numerical'
changed to 'numerical' according to
/home/saulius/struct/CIF-dictionaries/cif_core.dic dictionary named
'cif_core.dic' version 2.4.1 from 2010-06-29.

Automatic conversion script
Id: cif_fix_values 1715 2011-07-08 13:25:40Z adriana 
;
_cod_original_cell_volume 2191.4(8)
_cod_original_sg_symbol_H-M P2(1)/n
_cod_database_code 4501466

loop_
_symmetry_equiv_pos_as_xyz
'x, y, z'
'-x+1/2, y+1/2, -z+1/2'
'-x, -y, -z'
'x-1/2, -y-1/2, z-1/2'

loop_
_atom_site_label
_atom_site_type_symbol
_atom_site_fract_x
_atom_site_fract_y
_atom_site_fract_z
_atom_site_U_iso_or_equiv
_atom_site_adp_type
_atom_site_occupancy
_atom_site_symmetry_multiplicity
_atom_site_calc_flag
_atom_site_refinement_flags
_atom_site_disorder_assembly
_atom_site_disorder_group
Ni1 Ni 0.56609(5) 0.037966(14) 0.39490(5) 0.02181(13) Uani 1 1 d . . .
N1 N 0.7550(3) 0.03293(9) 0.3363(3) 0.0230(6) Uani 1 1 d . . .
Cl2 Cl 0.41847(10) 0.04293(3) 0.54644(10) 0.02733(19) Uani 1 1 d . . .
N2 N 0.6718(3) 0.10421(9) 0.4617(3) 0.0216(6) Uani 1 1 d . A .
Cl1 Cl 0.36499(11) 0.04996(3) 0.14794(10) 0.0370(2) Uani 1 1 d . . .
C15 C 0.6439(4) 0.14176(11) 0.6809(4) 0.0230(7) Uani 1 1 d . A .
O2 O 0.3622(3) 0.28501(9) 0.6062(3) 0.0429(7) Uani 1 1 d . A .
N3 N 0.4387(4) 0.25336(11) 0.6942(4) 0.0390(8) Uani 1 1 d D . .
C5 C 0.8522(4) 0.07108(11) 0.3717(4) 0.0226(7) Uani 1 1 d . . .
C12 C 0.4605(4) 0.21374(11) 0.4758(4) 0.0260(7) Uani 1 1 d . . .
H12A H 0.3959 0.2382 0.4082 0.031 Uiso 1 1 calc R A .
C9 C 0.8026(4) 0.11017(10) 0.4435(4) 0.0229(7) Uani 1 1 d . . .
C11 C 0.5187(4) 0.17790(11) 0.4153(4) 0.0233(7) Uani 1 1 d . A .
C13 C 0.4964(4) 0.21385(11) 0.6333(4) 0.0272(7) Uani 1 1 d . A .
C14 C 0.5865(4) 0.17898(12) 0.7366(4) 0.0283(7) Uani 1 1 d . . .
H14A H 0.6090 0.1804 0.8452 0.034 Uiso 1 1 calc R A .
C6 C 1.0857(4) 0.11914(12) 0.3784(5) 0.0361(9) Uani 1 1 d . . .
H6A H 1.0428 0.1403 0.2855 0.043 Uiso 1 1 calc R . .
H6B H 1.2006 0.1114 0.4039 0.043 Uiso 1 1 calc R . .
C3 C 1.0184(4) 0.03644(12) 0.2644(4) 0.0306(8) Uani 1 1 d . . .
H3A H 1.1098 0.0370 0.2414 0.037 Uiso 1 1 calc R . .
C19 C 0.7459(4) 0.10425(12) 0.7962(4) 0.0318(8) Uani 1 1 d . . .
H19A H 0.7398 0.0753 0.7337 0.038 Uiso 1 1 calc R A .
C1 C 0.7869(4) -0.00309(12) 0.2630(4) 0.0305(8) Uani 1 1 d . . .
H1A H 0.7183 -0.0300 0.2362 0.037 Uiso 1 1 calc R . .
C10 C 0.6121(4) 0.14222(10) 0.5209(4) 0.0225(7) Uani 1 1 d . . .
C20 C 0.6819(5) 0.09178(14) 0.9165(4) 0.0420(9) Uani 1 1 d . A .
H20A H 0.5670 0.0821 0.8602 0.063 Uiso 1 1 calc R . .
H20B H 0.6906 0.1193 0.9824 0.063 Uiso 1 1 calc R . .
H20C H 0.7471 0.0660 0.9840 0.063 Uiso 1 1 calc R . .
C8 C 0.9030(4) 0.15391(12) 0.4827(5) 0.0347(8) Uani 1 1 d . . .
H8A H 0.9002 0.1691 0.5760 0.042 Uiso 1 1 calc R . .
H8B H 0.8549 0.1760 0.3924 0.042 Uiso 1 1 calc R . .
C2 C 0.9176(4) -0.00213(12) 0.2253(4) 0.0319(8) Uani 1 1 d . . .
H2A H 0.9373 -0.0280 0.1726 0.038 Uiso 1 1 calc R . .
C16 C 0.4818(4) 0.18017(13) 0.2416(4) 0.0333(8) Uani 1 1 d . . .
H16A H 0.5411 0.1539 0.2190 0.040 Uiso 1 1 calc R A .
C7 C 1.0805(4) 0.14390(13) 0.5185(5) 0.0405(9) Uani 1 1 d . . .
H7A H 1.1424 0.1737 0.5395 0.049 Uiso 1 1 calc R . .
H7B H 1.1324 0.1239 0.6142 0.049 Uiso 1 1 calc R . .
C17 C 0.2989(5) 0.17453(16) 0.1345(4) 0.0461(10) Uani 1 1 d . A .
H17A H 0.2611 0.1446 0.1577 0.069 Uiso 1 1 calc R . .
H17B H 0.2789 0.1750 0.0233 0.069 Uiso 1 1 calc R . .
H17C H 0.2391 0.2004 0.1536 0.069 Uiso 1 1 calc R . .
C4 C 0.9854(4) 0.07479(12) 0.3382(4) 0.0273(7) Uani 1 1 d . . .
O1 O 0.437(5) 0.2459(12) 0.824(2) 0.061(5) Uani 0.44(6) 1 d PDU A 1
O1' O 0.498(3) 0.2587(7) 0.8402(8) 0.053(4) Uani 0.56(6) 1 d PDU A 2
C18 C 0.5428(6) 0.22658(15) 0.2063(5) 0.0518(11) Uani 1 1 d . A .
H18A H 0.6604 0.2298 0.2754 0.078 Uiso 1 1 calc R . .
H18B H 0.4840 0.2527 0.2255 0.078 Uiso 1 1 calc R . .
H18C H 0.5232 0.2270 0.0952 0.078 Uiso 1 1 calc R . .
C21 C 0.9250(4) 0.11903(14) 0.8817(5) 0.0427(10) Uani 1 1 d . A .
H21A H 0.9651 0.1265 0.8035 0.064 Uiso 1 1 calc R . .
H21B H 0.9900 0.0933 0.9497 0.064 Uiso 1 1 calc R . .
H21C H 0.9351 0.1468 0.9469 0.064 Uiso 1 1 calc R . .

loop_
_atom_site_aniso_label
_atom_site_aniso_U_11
_atom_site_aniso_U_22
_atom_site_aniso_U_33
_atom_site_aniso_U_23
_atom_site_aniso_U_13
_atom_site_aniso_U_12
Ni1 0.0211(2) 0.0199(2) 0.0255(2) -0.00164(16) 0.01134(17) -0.00296(16)
N1 0.0239(14) 0.0210(13) 0.0252(15) -0.0006(11) 0.0120(11) -0.0012(10)
Cl2 0.0323(4) 0.0213(4) 0.0355(5) -0.0005(3) 0.0215(4) -0.0014(3)
N2 0.0212(13) 0.0209(13) 0.0216(14) 0.0001(10) 0.0085(11) -0.0015(10)
Cl1 0.0288(4) 0.0488(5) 0.0268(5) -0.0010(4) 0.0067(4) -0.0007(4)
C15 0.0231(16) 0.0210(15) 0.0210(16) -0.0021(12) 0.0062(13) -0.0025(12)
O2 0.0537(17) 0.0305(14) 0.0455(16) 0.0048(12) 0.0230(13) 0.0159(12)
N3 0.0486(19) 0.0363(18) 0.0317(18) -0.0003(14) 0.0177(15) 0.0141(15)
C5 0.0181(15) 0.0215(15) 0.0253(17) 0.0051(13) 0.0071(13) 0.0026(12)
C12 0.0270(17) 0.0227(16) 0.0292(18) 0.0063(13) 0.0133(14) 0.0043(13)
C9 0.0220(16) 0.0187(15) 0.0262(17) 0.0035(12) 0.0092(13) 0.0002(12)
C11 0.0251(16) 0.0232(16) 0.0228(16) 0.0031(13) 0.0118(13) -0.0008(13)
C13 0.0289(17) 0.0240(17) 0.0314(19) -0.0031(14) 0.0158(14) 0.0029(14)
C14 0.0290(18) 0.0293(17) 0.0234(17) -0.0006(14) 0.0089(14) 0.0006(14)
C6 0.0258(18) 0.0303(18) 0.060(3) 0.0058(17) 0.0266(18) -0.0013(15)
C3 0.0233(17) 0.041(2) 0.0303(19) 0.0063(15) 0.0146(15) 0.0088(15)
C19 0.0367(19) 0.0251(17) 0.0224(17) -0.0022(14) 0.0031(15) 0.0071(14)
C1 0.0324(19) 0.0286(18) 0.0320(19) -0.0028(15) 0.0157(16) -0.0021(14)
C10 0.0199(15) 0.0181(15) 0.0309(18) -0.0006(13) 0.0126(13) -0.0036(12)
C20 0.056(2) 0.039(2) 0.0261(19) 0.0096(16) 0.0134(18) 0.0093(18)
C8 0.0288(19) 0.0255(18) 0.055(2) -0.0074(16) 0.0230(17) -0.0074(14)
C2 0.0320(19) 0.0327(19) 0.031(2) -0.0050(15) 0.0145(16) 0.0048(15)
C16 0.042(2) 0.0345(19) 0.0282(19) 0.0077(15) 0.0194(16) 0.0135(16)
C7 0.0255(18) 0.032(2) 0.064(3) -0.0040(18) 0.0203(18) -0.0103(15)
C17 0.042(2) 0.063(3) 0.027(2) 0.0036(19) 0.0089(17) 0.013(2)
C4 0.0222(16) 0.0301(18) 0.0312(19) 0.0087(14) 0.0132(14) 0.0039(13)
O1 0.095(14) 0.056(10) 0.030(5) 0.000(5) 0.025(7) 0.041(8)
O1' 0.078(9) 0.041(6) 0.032(4) -0.006(3) 0.019(4) 0.024(5)
C18 0.069(3) 0.048(3) 0.055(3) 0.022(2) 0.043(2) 0.013(2)
C21 0.039(2) 0.042(2) 0.035(2) -0.0055(17) 0.0054(17) 0.0142(17)

loop_
_atom_type_symbol
_atom_type_description
_atom_type_scat_dispersion_real
_atom_type_scat_dispersion_imag
_atom_type_scat_source
C C 0.0033 0.0016 'International Tables Vol C Tables 4.2.6.8 and 6.1.1.4'
H H 0.0000 0.0000 'International Tables Vol C Tables 4.2.6.8 and 6.1.1.4'
N N 0.0061 0.0033 'International Tables Vol C Tables 4.2.6.8 and 6.1.1.4'
O O 0.0106 0.0060 'International Tables Vol C Tables 4.2.6.8 and 6.1.1.4'
Cl Cl 0.1484 0.1585 'International Tables Vol C Tables 4.2.6.8 and 6.1.1.4'
Ni Ni 0.3393 1.1124 'International Tables Vol C Tables 4.2.6.8 and 6.1.1.4'

loop_
_geom_angle_atom_site_label_1
_geom_angle_atom_site_label_2
_geom_angle_atom_site_label_3
_geom_angle
_geom_angle_site_symmetry_1
_geom_angle_site_symmetry_3
N1 Ni1 N2 79.17(10) . .
N1 Ni1 Cl1 97.40(8) . .
N2 Ni1 Cl1 103.20(8) . .
N1 Ni1 Cl2 91.44(7) . 3_656
N2 Ni1 Cl2 147.37(7) . 3_656
Cl1 Ni1 Cl2 109.01(4) . 3_656
N1 Ni1 Cl2 161.30(8) . .
N2 Ni1 Cl2 94.29(7) . .
Cl1 Ni1 Cl2 101.16(4) . .
Cl2 Ni1 Cl2 84.71(3) 3_656 .
C1 N1 C5 118.4(3) . .
C1 N1 Ni1 126.8(2) . .
C5 N1 Ni1 114.8(2) . .
Ni1 Cl2 Ni1 95.29(3) 3_656 .
C9 N2 C10 119.1(3) . .
C9 N2 Ni1 114.2(2) . .
C10 N2 Ni1 126.66(19) . .
C14 C15 C10 117.9(3) . .
C14 C15 C19 119.0(3) . .
C10 C15 C19 123.0(3) . .
O2 N3 O1' 119.9(8) . .
O2 N3 O1 122.6(10) . .
O1' N3 O1 28.9(11) . .
O2 N3 C13 120.2(3) . .
O1' N3 C13 118.3(8) . .
O1 N3 C13 114.7(11) . .
N1 C5 C4 123.5(3) . .
N1 C5 C9 114.9(3) . .
C4 C5 C9 121.6(3) . .
C13 C12 C11 119.8(3) . .
C13 C12 H12A 120.1 . .
C11 C12 H12A 120.1 . .
N2 C9 C5 116.9(3) . .
N2 C9 C8 125.4(3) . .
C5 C9 C8 117.7(3) . .
C12 C11 C10 117.6(3) . .
C12 C11 C16 118.1(3) . .
C10 C11 C16 124.3(3) . .
C12 C13 C14 122.9(3) . .
C12 C13 N3 118.2(3) . .
C14 C13 N3 118.9(3) . .
C13 C14 C15 119.5(3) . .
C13 C14 H14A 120.3 . .
C15 C14 H14A 120.3 . .
C4 C6 C7 111.0(3) . .
C4 C6 H6A 109.4 . .
C7 C6 H6A 109.4 . .
C4 C6 H6B 109.4 . .
C7 C6 H6B 109.4 . .
H6A C6 H6B 108.0 . .
C2 C3 C4 119.5(3) . .
C2 C3 H3A 120.3 . .
C4 C3 H3A 120.3 . .
C15 C19 C21 110.9(3) . .
C15 C19 C20 112.4(3) . .
C21 C19 C20 110.2(3) . .
C15 C19 H19A 107.7 . .
C21 C19 H19A 107.7 . .
C20 C19 H19A 107.7 . .
N1 C1 C2 121.7(3) . .
N1 C1 H1A 119.1 . .
C2 C1 H1A 119.1 . .
C15 C10 C11 122.3(3) . .
C15 C10 N2 118.6(3) . .
C11 C10 N2 119.0(3) . .
C19 C20 H20A 109.5 . .
C19 C20 H20B 109.5 . .
H20A C20 H20B 109.5 . .
C19 C20 H20C 109.5 . .
H20A C20 H20C 109.5 . .
H20B C20 H20C 109.5 . .
C9 C8 C7 111.9(3) . .
C9 C8 H8A 109.2 . .
C7 C8 H8A 109.2 . .
C9 C8 H8B 109.2 . .
C7 C8 H8B 109.2 . .
H8A C8 H8B 107.9 . .
C3 C2 C1 119.7(3) . .
C3 C2 H2A 120.1 . .
C1 C2 H2A 120.1 . .
C11 C16 C17 111.1(3) . .
C11 C16 C18 110.1(3) . .
C17 C16 C18 110.1(3) . .
C11 C16 H16A 108.5 . .
C17 C16 H16A 108.5 . .
C18 C16 H16A 108.5 . .
C6 C7 C8 109.6(3) . .
C6 C7 H7A 109.7 . .
C8 C7 H7A 109.7 . .
C6 C7 H7B 109.7 . .
C8 C7 H7B 109.7 . .
H7A C7 H7B 108.2 . .
C16 C17 H17A 109.5 . .
C16 C17 H17B 109.5 . .
H17A C17 H17B 109.5 . .
C16 C17 H17C 109.5 . .
H17A C17 H17C 109.5 . .
H17B C17 H17C 109.5 . .
C5 C4 C3 117.2(3) . .
C5 C4 C6 120.1(3) . .
C3 C4 C6 122.7(3) . .
C16 C18 H18A 109.5 . .
C16 C18 H18B 109.5 . .
H18A C18 H18B 109.5 . .
C16 C18 H18C 109.5 . .
H18A C18 H18C 109.5 . .
H18B C18 H18C 109.5 . .
C19 C21 H21A 109.5 . .
C19 C21 H21B 109.5 . .
H21A C21 H21B 109.5 . .
C19 C21 H21C 109.5 . .
H21A C21 H21C 109.5 . .
H21B C21 H21C 109.5 . .

loop_
_geom_bond_atom_site_label_1
_geom_bond_atom_site_label_2
_geom_bond_distance
_geom_bond_site_symmetry_2
Ni1 N1 2.035(3) .
Ni1 N2 2.085(3) .
Ni1 Cl1 2.2565(13) .
Ni1 Cl2 2.3596(10) 3_656
Ni1 Cl2 2.3627(10) .
N1 C1 1.339(4) .
N1 C5 1.347(4) .
Cl2 Ni1 2.3596(10) 3_656
N2 C9 1.290(4) .
N2 C10 1.432(4) .
C15 C14 1.385(4) .
C15 C10 1.403(4) .
C15 C19 1.512(4) .
O2 N3 1.213(4) .
N3 O1' 1.243(7) .
N3 O1 1.250(8) .
N3 C13 1.463(4) .
C5 C4 1.389(4) .
C5 C9 1.474(4) .
C12 C13 1.369(5) .
C12 C11 1.385(4) .
C12 H12A 0.9500 .
C9 C8 1.492(4) .
C11 C10 1.412(4) .
C11 C16 1.519(5) .
C13 C14 1.377(4) .
C14 H14A 0.9500 .
C6 C4 1.506(5) .
C6 C7 1.515(5) .
C6 H6A 0.9900 .
C6 H6B 0.9900 .
C3 C2 1.374(5) .
C3 C4 1.398(5) .
C3 H3A 0.9500 .
C19 C21 1.524(5) .
C19 C20 1.530(5) .
C19 H19A 1.0000 .
C1 C2 1.388(5) .
C1 H1A 0.9500 .
C20 H20A 0.9800 .
C20 H20B 0.9800 .
C20 H20C 0.9800 .
C8 C7 1.526(5) .
C8 H8A 0.9900 .
C8 H8B 0.9900 .
C2 H2A 0.9500 .
C16 C17 1.526(5) .
C16 C18 1.527(5) .
C16 H16A 1.0000 .
C7 H7A 0.9900 .
C7 H7B 0.9900 .
C17 H17A 0.9800 .
C17 H17B 0.9800 .
C17 H17C 0.9800 .
C18 H18A 0.9800 .
C18 H18B 0.9800 .
C18 H18C 0.9800 .
C21 H21A 0.9800 .
C21 H21B 0.9800 .
C21 H21C 0.9800 .

loop_
_geom_torsion_atom_site_label_1
_geom_torsion_atom_site_label_2
_geom_torsion_atom_site_label_3
_geom_torsion_atom_site_label_4
_geom_torsion
_geom_torsion_site_symmetry_1
_geom_torsion_site_symmetry_4
N2 Ni1 N1 C1 -175.3(3) . .
Cl1 Ni1 N1 C1 -73.2(3) . .
Cl2 Ni1 N1 C1 36.1(3) 3_656 .
Cl2 Ni1 N1 C1 113.8(3) . .
N2 Ni1 N1 C5 2.2(2) . .
Cl1 Ni1 N1 C5 104.3(2) . .
Cl2 Ni1 N1 C5 -146.4(2) 3_656 .
Cl2 Ni1 N1 C5 -68.7(3) . .
N1 Ni1 Cl2 Ni1 -78.8(2) . 3_656
N2 Ni1 Cl2 Ni1 -147.27(8) . 3_656
Cl1 Ni1 Cl2 Ni1 108.37(4) . 3_656
Cl2 Ni1 Cl2 Ni1 0.0 3_656 3_656
N1 Ni1 N2 C9 -2.9(2) . .
Cl1 Ni1 N2 C9 -98.1(2) . .
Cl2 Ni1 N2 C9 72.5(3) 3_656 .
Cl2 Ni1 N2 C9 159.4(2) . .
N1 Ni1 N2 C10 175.9(3) . .
Cl1 Ni1 N2 C10 80.8(2) . .
Cl2 Ni1 N2 C10 -108.6(2) 3_656 .
Cl2 Ni1 N2 C10 -21.7(2) . .
C1 N1 C5 C4 -1.0(5) . .
Ni1 N1 C5 C4 -178.7(2) . .
C1 N1 C5 C9 176.5(3) . .
Ni1 N1 C5 C9 -1.2(3) . .
C10 N2 C9 C5 -175.8(3) . .
Ni1 N2 C9 C5 3.1(3) . .
C10 N2 C9 C8 1.5(5) . .
Ni1 N2 C9 C8 -179.6(3) . .
N1 C5 C9 N2 -1.3(4) . .
C4 C5 C9 N2 176.2(3) . .
N1 C5 C9 C8 -178.8(3) . .
C4 C5 C9 C8 -1.3(5) . .
C13 C12 C11 C10 0.9(5) . .
C13 C12 C11 C16 -177.6(3) . .
C11 C12 C13 C14 -1.4(5) . .
C11 C12 C13 N3 177.4(3) . .
O2 N3 C13 C12 -0.4(5) . .
O1' N3 C13 C12 -165.7(16) . .
O1 N3 C13 C12 162(2) . .
O2 N3 C13 C14 178.4(3) . .
O1' N3 C13 C14 13.1(17) . .
O1 N3 C13 C14 -19(2) . .
C12 C13 C14 C15 -0.2(5) . .
N3 C13 C14 C15 -179.0(3) . .
C10 C15 C14 C13 2.3(5) . .
C19 C15 C14 C13 178.6(3) . .
C14 C15 C19 C21 -83.9(4) . .
C10 C15 C19 C21 92.3(4) . .
C14 C15 C19 C20 39.9(4) . .
C10 C15 C19 C20 -143.9(3) . .
C5 N1 C1 C2 0.9(5) . .
Ni1 N1 C1 C2 178.3(3) . .
C14 C15 C10 C11 -2.8(5) . .
C19 C15 C10 C11 -179.0(3) . .
C14 C15 C10 N2 179.5(3) . .
C19 C15 C10 N2 3.3(4) . .
C12 C11 C10 C15 1.2(5) . .
C16 C11 C10 C15 179.6(3) . .
C12 C11 C10 N2 179.0(3) . .
C16 C11 C10 N2 -2.7(5) . .
C9 N2 C10 C15 -101.3(3) . .
Ni1 N2 C10 C15 79.9(3) . .
C9 N2 C10 C11 80.9(4) . .
Ni1 N2 C10 C11 -97.9(3) . .
N2 C9 C8 C7 154.5(3) . .
C5 C9 C8 C7 -28.2(5) . .
C4 C3 C2 C1 -1.6(5) . .
N1 C1 C2 C3 0.4(5) . .
C12 C11 C16 C17 -66.6(4) . .
C10 C11 C16 C17 115.0(4) . .
C12 C11 C16 C18 55.7(4) . .
C10 C11 C16 C18 -122.6(3) . .
C4 C6 C7 C8 -56.5(4) . .
C9 C8 C7 C6 57.0(4) . .
N1 C5 C4 C3 -0.2(5) . .
C9 C5 C4 C3 -177.5(3) . .
N1 C5 C4 C6 178.7(3) . .
C9 C5 C4 C6 1.4(5) . .
C2 C3 C4 C5 1.5(5) . .
C2 C3 C4 C6 -177.3(3) . .
C7 C6 C4 C5 28.1(4) . .
C7 C6 C4 C3 -153.0(3) . .
